data_2206035
loop_
_publ_author_name
'Zhang, Xue-Li'
'Ng, Seik Weng'

_publ_section_title
;
 Hexaaquacobalt(II) bis(6-hydroxypyridine-3-carboxylate)
;
_journal_issue 6
_journal_name_full 'Acta Crystallographica Section E'
_journal_page_first m1140
_journal_page_last m1141
_journal_paper_doi 10.1107/S1600536805014911
_journal_volume 61
_journal_year 2005
_chemical_formula_iupac '[Co (H2 O)6] (C6 H4 N O3)2'
_chemical_formula_moiety 'Co H12 O6 2+ , 2C6 H4 N O3 -'
_chemical_formula_sum 'C12 H20 Co N2 O12'
_chemical_formula_weight 443.23
_chemical_name_systematic
;
Hexaaquacobalt(II) bis(6-hydroxypyridine-3-carboxylate)
;
_space_group_IT_number 12
_symmetry_cell_setting monoclinic
_symmetry_space_group_name_Hall '-C 2y'
_symmetry_space_group_name_H-M 'C 1 2/m 1'
_atom_sites_solution_hydrogens geom
_atom_sites_solution_primary direct
_atom_sites_solution_secondary difmap
_audit_creation_method SHELXL97
_cell_angle_alpha 90.00
_cell_angle_beta 91.448(2)
_cell_angle_gamma 90.00
_cell_formula_units_Z 2
_cell_length_a 11.6090(10)
_cell_length_b 9.7540(10)
_cell_length_c 7.6157(8)
_cell_measurement_reflns_used 1422
_cell_measurement_temperature 295(2)
_cell_measurement_theta_max 27.4
_cell_measurement_theta_min 2.7
_cell_volume 862.08(15)
_computing_cell_refinement 'SAINT (Bruker, 2002)'
_computing_data_collection 'SMART (Bruker, 2002)'
_computing_data_reduction SAINT
_computing_molecular_graphics 'ORTEPII (Johnson, 1976)'
_computing_publication_material SHELXL97
_computing_structure_refinement 'SHELXL97 (Sheldrick, 1997)'
_computing_structure_solution
;
atomic coordinates taken from the isostructural Zn analogue (Zhang et al.,
2005)
;
_diffrn_ambient_temperature 295(2)
_diffrn_measured_fraction_theta_full 0.93
_diffrn_measured_fraction_theta_max 0.93
_diffrn_measurement_device_type 'Bruker APEX area-detector'
_diffrn_measurement_method '\f and \w'
_diffrn_radiation_monochromator graphite
_diffrn_radiation_source 'fine-focus sealed tube'
_diffrn_radiation_type MoK\a
_diffrn_radiation_wavelength 0.71073
_diffrn_reflns_av_R_equivalents 0.020
_diffrn_reflns_av_sigmaI/netI 0.031
_diffrn_reflns_limit_h_max 15
_diffrn_reflns_limit_h_min -14
_diffrn_reflns_limit_k_max 12
_diffrn_reflns_limit_k_min -12
_diffrn_reflns_limit_l_max 8
_diffrn_reflns_limit_l_min -9
_diffrn_reflns_number 2296
_diffrn_reflns_theta_full 27.4
_diffrn_reflns_theta_max 27.4
_diffrn_reflns_theta_min 2.7
_diffrn_standards_decay_% 0
_diffrn_standards_interval_count 0
_diffrn_standards_interval_time 0
_diffrn_standards_number 0
_exptl_absorpt_coefficient_mu 1.065
_exptl_absorpt_correction_T_max 0.920
_exptl_absorpt_correction_T_min 0.499
_exptl_absorpt_correction_type multi-scan
_exptl_absorpt_process_details '(SADABS; Bruker, 2002)'
_exptl_crystal_colour red
_exptl_crystal_density_diffrn 1.707
_exptl_crystal_density_method 'not measured'
_exptl_crystal_description plate
_exptl_crystal_F_000 458
_exptl_crystal_size_max 0.34
_exptl_crystal_size_mid 0.20
_exptl_crystal_size_min 0.08
_refine_diff_density_max 0.54
_refine_diff_density_min -0.50
_refine_ls_extinction_method none
_refine_ls_goodness_of_fit_ref 1.19
_refine_ls_hydrogen_treatment mixed
_refine_ls_matrix_type full
_refine_ls_number_parameters 113
_refine_ls_number_reflns 968
_refine_ls_number_restraints 14
_refine_ls_restrained_S_all 1.19
_refine_ls_R_factor_all 0.055
_refine_ls_R_factor_gt 0.054
_refine_ls_shift/su_max 0.001
_refine_ls_shift/su_mean 0.000
_refine_ls_structure_factor_coef Fsqd
_refine_ls_weighting_details 'calc w = 1/[\s^2^(Fo^2^)+(0.053P)^2^+7.1943P] where P = (Fo^2^+2Fc^2^)/3'
_refine_ls_weighting_scheme calc
_refine_ls_wR_factor_gt 0.159
_refine_ls_wR_factor_ref 0.159
_reflns_number_gt 956
_reflns_number_total 968
_reflns_threshold_expression I>2\s(I)
_cod_data_source_file ob6516.cif
_cod_data_source_block I
_cod_depositor_comments
;
The following automatic conversions were performed:
'_symmetry_cell_setting' value 'Monoclinic' changed to 'monoclinic'
according to '/home/saulius/struct/CIF-dictionaries/cif_core.dic'
dictionary named 'cif_core.dic' version 2.4.1 from 2010-06-29.

Automatic conversion script
Id: cif_fix_enum 1527 2010-12-29 10:47:43Z saulius 

The following automatic conversions were performed:

'_symmetry_cell_setting' value 'Monoclinic' changed to 'monoclinic'
according to /home/saulius/struct/CIF-dictionaries/cif_core.dic
dictionary named 'cif_core.dic' version 2.4.1 from 2010-06-29.

Automatic conversion script
Id: cif_fix_values 1715 2011-07-08 13:25:40Z adriana 
;
_cod_original_cell_volume 862.1(2)
_cod_original_sg_symbol_Hall '-C 2yc'
_cod_original_sg_symbol_H-M 'C 2/m'
_cod_database_code 2206035
_cod_database_fobs_code 2206035

loop_
_symmetry_equiv_pos_as_xyz
'x, y, z'
'-x, y, -z'
'x+1/2, y+1/2, z'
'-x+1/2, y+1/2, -z'
'-x, -y, -z'
'x, -y, z'
'-x+1/2, -y+1/2, -z'
'x+1/2, -y+1/2, z'

loop_
_atom_site_label
_atom_site_fract_x
_atom_site_fract_y
_atom_site_fract_z
_atom_site_U_iso_or_equiv
_atom_site_adp_type
_atom_site_calc_flag
_atom_site_refinement_flags
_atom_site_occupancy
_atom_site_disorder_assembly
_atom_site_disorder_group
_atom_site_type_symbol
Co1 0.5000 0.5000 0.5000 0.0214(3) Uani d S 1 . . Co
O1 0.8314(3) 0.6134(4) 0.6609(5) 0.0480(10) Uani d . 1 . . O
O2 1.3222(5) 0.5756(7) 0.9709(9) 0.038(2) Uani d P 0.50 A -1 O
O1W 0.6265(3) 0.6455(4) 0.5021(6) 0.0550(10) Uani d D 1 . . O
O2W 0.4893(5) 0.5000 0.2226(7) 0.065(2) Uani d SD 1 . . O
N1 1.1453(5) 0.6558(8) 0.8880(10) 0.035(2) Uani d PD 0.50 A -1 N
C1 1.0373(7) 0.6400(10) 0.8183(9) 0.030(2) Uani d PD 0.50 A -1 C
C2 0.9997(6) 0.5130(10) 0.7604(9) 0.030(2) Uani d PD 0.50 A -1 C
C3 1.0756(7) 0.4040(10) 0.7760(10) 0.033(2) Uani d PD 0.50 A -1 C
C4 1.1858(7) 0.4200(10) 0.8470(10) 0.034(2) Uani d PD 0.50 A -1 C
C5 1.2225(8) 0.5505(9) 0.9040(10) 0.030(2) Uani d PD 0.50 A -1 C
C6 0.8778(5) 0.5000 0.6882(8) 0.0290(10) Uani d S 1 . . C
H2O 1.3299 0.6615 0.9859 0.045 Uiso calc PR 0.50 A -1 H
H1W1 0.688(2) 0.625(4) 0.559(5) 0.030(10) Uiso d D 1 . . H
H1W2 0.632(4) 0.723(3) 0.454(6) 0.04(2) Uiso d D 1 . . H
H2W1 0.426(3) 0.5000 0.164(8) 0.04(2) Uiso d SD 1 . . H
H2W2 0.545(4) 0.5000 0.153(7) 0.08(3) Uiso d SD 1 . . H
H1 0.9882 0.7152 0.8096 0.037 Uiso calc PR 0.50 A -1 H
H3 1.0519 0.3180 0.7379 0.040 Uiso calc PR 0.50 A -1 H
H4 1.2352 0.3451 0.8563 0.041 Uiso calc PR 0.50 A -1 H

loop_
_atom_site_aniso_label
_atom_site_aniso_U_11
_atom_site_aniso_U_22
_atom_site_aniso_U_33
_atom_site_aniso_U_12
_atom_site_aniso_U_13
_atom_site_aniso_U_23
Co1 0.0131(5) 0.0250(6) 0.0258(6) 0.000 -0.0039(4) 0.000
O1 0.044(2) 0.034(2) 0.066(3) 0.002(2) -0.024(2) 0.007(2)
O2 0.024(3) 0.047(4) 0.042(4) 0.002(3) -0.009(3) -0.004(3)
O1W 0.029(2) 0.042(2) 0.093(3) -0.012(2) -0.025(2) 0.030(2)
O2W 0.032(3) 0.133(6) 0.029(3) 0.000 -0.007(2) 0.000
N1 0.028(4) 0.032(4) 0.043(5) 0.002(3) -0.016(3) 0.000(4)
C1 0.025(5) 0.032(5) 0.033(5) 0.003(4) -0.010(4) 0.001(4)
C2 0.023(3) 0.041(6) 0.025(3) 0.013(7) -0.004(2) 0.002(6)
C3 0.034(6) 0.033(6) 0.033(5) 0.009(5) -0.001(4) -0.007(4)
C4 0.033(6) 0.026(6) 0.043(7) 0.005(4) -0.003(5) -0.005(5)
C5 0.027(5) 0.034(5) 0.029(5) 0.009(3) -0.005(4) 0.003(3)
C6 0.030(3) 0.031(3) 0.027(3) 0.000 -0.008(2) 0.000

loop_
_atom_type_symbol
_atom_type_description
_atom_type_scat_dispersion_real
_atom_type_scat_dispersion_imag
_atom_type_scat_source
C C 0.0033 0.0016 'International Tables Vol C Tables 4.2.6.8 and 6.1.1.4'
H H 0.0000 0.0000 'International Tables Vol C Tables 4.2.6.8 and 6.1.1.4'
N N 0.0061 0.0033 'International Tables Vol C Tables 4.2.6.8 and 6.1.1.4'
O O 0.0106 0.0060 'International Tables Vol C Tables 4.2.6.8 and 6.1.1.4'
Co Co 0.3494 0.9721 'International Tables Vol C Tables 4.2.6.8 and 6.1.1.4'

loop_
_geom_angle_atom_site_label_1
_geom_angle_atom_site_label_2
_geom_angle_atom_site_label_3
_geom_angle_site_symmetry_1
_geom_angle_site_symmetry_3
_geom_angle
_geom_angle_publ_flag
O1W Co1 O1W 5_666 . 180.0 no
O1W Co1 O1W 5_666 2_656 88.1(2) no
O1W Co1 O1W . 2_656 91.9(2) no
O1W Co1 O1W 5_666 6_565 91.9(2) no
O1W Co1 O1W . 6_565 88.1(2) no
O1W Co1 O1W 2_656 6_565 180. no
O1W Co1 O2W 5_666 5_666 91.9(2) no
O1W Co1 O2W . 5_666 88.2(2) no
O1W Co1 O2W 2_656 5_666 91.9(2) no
O1W Co1 O2W 6_565 5_666 88.2(2) no
O1W Co1 O2W 5_666 . 88.2(2) no
O1W Co1 O2W . . 91.9(2) yes
O1W Co1 O2W 2_656 . 88.2(2) no
O1W Co1 O2W 6_565 . 91.9(2) no
O2W Co1 O2W 5_666 . 180 no
C1 N1 C5 . . 123.2(9) no
N1 C1 C2 . . 120.4(8) no
C3 C2 C1 . . 117.7(8) no
C3 C2 C6 . . 123.9(9) no
C1 C2 C6 . . 118.4(9) no
C2 C3 C4 . . 122.0(9) no
C3 C4 C5 . . 119.3(9) no
O2 C5 N1 . . 118.6(8) no
O2 C5 C4 . . 124.1(7) no
N1 C5 C4 . . 117.3(8) no
O1 C6 O1 6_565 . 125.2(6) no
O1 C6 C2 6_565 . 122.1(6) no
O1 C6 C2 . . 112.6(6) no
O1 C6 C2 6_565 6_565 112.6(6) no
O1 C6 C2 . 6_565 122.1(6) no
Co1 O1W H1W1 . . 116(3) no
Co1 O1W H1W2 . . 133(3) no
H1W1 O1W H1W2 . . 111(2) no
Co1 O2W H2W1 . . 123(5) no
Co1 O2W H2W2 . . 127(5) no
H2W1 O2W H2W2 . . 110(2) no
N1 C1 H1 . . 119.8 no
C2 C1 H1 . . 119.8 no
C2 C3 H3 . . 119.0 no
C4 C3 H3 . . 119.0 no
C3 C4 H4 . . 120.3 no
C5 C4 H4 . . 120.3 no

loop_
_geom_bond_atom_site_label_1
_geom_bond_atom_site_label_2
_geom_bond_site_symmetry_2
_geom_bond_distance
_geom_bond_publ_flag
Co1 O1W . 2.042(3) yes
Co1 O1W 2_656 2.042(3) no
Co1 O1W 5_666 2.042(3) no
Co1 O1W 6_565 2.042(3) no
Co1 O2W . 2.113(5) yes
Co1 O2W 5_666 2.113(5) no
O1 C6 . 1.245(4) no
O2 C5 . 1.280(10) no
N1 C1 . 1.358(9) no
N1 C5 . 1.366(8) no
C1 C2 . 1.383(9) no
C2 C3 . 1.381(9) no
C2 C6 . 1.510(9) no
C3 C4 . 1.385(9) no
C4 C5 . 1.408(8) no
C6 O1 6_565 1.245(4) no
C6 C2 6_565 1.510(9) no
O2 H2O . 0.85 no
O1W H1W1 . 0.850(10) no
O1W H1W2 . 0.840(10) no
O2W H2W1 . 0.850(10) no
O2W H2W2 . 0.850(10) no
C1 H1 . 0.93 no
C3 H3 . 0.93 no
C4 H4 . 0.93 no

loop_
_geom_hbond_atom_site_label_D
_geom_hbond_atom_site_label_H
_geom_hbond_atom_site_label_A
_geom_hbond_site_symmetry_A
_geom_hbond_distance_DH
_geom_hbond_distance_HA
_geom_hbond_distance_DA
_geom_hbond_angle_DHA
_geom_hbond_publ_flag
O1W H1W1 O1 . 0.850(10) 1.83(2) 2.659(4) 168(4) yes
O1W H1W2 O1 7_666 0.840(10) 1.870(10) 2.710(5) 171(5) yes
O2W H2W1 O2 1_454 0.850(10) 2.02(3) 2.791(8) 151(4) yes
O2W H2W1 O2 1_454 0.850(10) 2.02(3) 2.791(8) 151(4) yes
O2W H2W2 O2 5_766 0.850(10) 1.970(10) 2.769(9) 157(2) yes
O2W H2W2 O2 2_756 0.850(10) 1.970(10) 2.769(9) 157(2) yes
O2 H2O N1 7_767 0.85 2.04 2.860(10) 159 yes

loop_
_geom_torsion_atom_site_label_1
_geom_torsion_atom_site_label_2
_geom_torsion_atom_site_label_3
_geom_torsion_atom_site_label_4
_geom_torsion_site_symmetry_4
_geom_torsion
_geom_torsion_publ_flag
C5 N1 C1 C2 . 0.1(3) no
N1 C1 C2 C3 . 0.1(3) no
N1 C1 C2 C6 . 178.6(6) no
C1 C2 C3 C4 . 0.0(6) no
C6 C2 C3 C4 . -178.5(7) no
C2 C3 C4 C5 . -0.2(8) no
C1 N1 C5 O2 . 179.9(7) no
C1 N1 C5 C4 . -0.4(6) no
C3 C4 C5 O2 . -179.9(8) no
C3 C4 C5 N1 . 0.4(8) no
C3 C2 C6 O1 6_565 10.6(9) no
C1 C2 C6 O1 6_565 -167.8(5) no
C3 C2 C6 O1 . -169.5(6) no
C1 C2 C6 O1 . 12.0(7) yes
C3 C2 C6 C2 6_565 10.6(5) no
C1 C2 C6 C2 6_565 -167.9(4) no
